data_4038342
loop_
_publ_author_name
'Tripathi, Shashank'
'Ambule, Mayur Diliprao'
'Srivastava, Ajay Kumar'

_publ_section_title
;
 Construction of Highly Functionalized Piperazinones <i>via</i> post-Ugi
 Cyclization and Diastereoselective Nucleophilic Addition.
;
_journal_name_full 'The Journal of organic chemistry'
_journal_paper_doi 10.1021/acs.joc.0c00108
_journal_year 2020
_chemical_formula_moiety 'C34 H31 N3 O2'
_chemical_formula_sum 'C34 H31 N3 O2'
_chemical_formula_weight 513.62
_space_group_crystal_system monoclinic
_space_group_IT_number 14
_space_group_name_Hall '-P 2ybc'
_space_group_name_H-M_alt 'P 1 21/c 1'
_atom_sites_solution_hydrogens geom
_audit_creation_method SHELXL-2018/3
_cell_angle_alpha 90
_cell_angle_beta 98.619(3)
_cell_angle_gamma 90
_cell_formula_units_Z 4
_cell_length_a 9.4834(8)
_cell_length_b 10.9838(9)
_cell_length_c 26.644(2)
_cell_measurement_reflns_used 5850
_cell_measurement_temperature 293(2)
_cell_measurement_theta_max 25.428
_cell_measurement_theta_min 2.414
_cell_volume 2744.0(4)
_computing_cell_refinement '<i>SAINT</i> (Bruker, 2016)'
_computing_data_collection '<i>APEX3</i> (Bruker, 2016)'
_computing_data_reduction 'Bruker SAINT'
_computing_structure_refinement 'SHELXL-2018/3 (Sheldrick, 2018)'
_computing_structure_solution 'SHELXT 2014/5 (Sheldrick, 2014)'
_diffrn_ambient_temperature 293(2)
_diffrn_measured_fraction_theta_full 0.991
_diffrn_measured_fraction_theta_max 0.991
_diffrn_measurement_device_type 'Bruker D8 QUEST PHOTON-100'
_diffrn_measurement_method '\w and \f'
_diffrn_radiation_type MoK\a
_diffrn_radiation_wavelength 0.71073
_diffrn_reflns_av_R_equivalents 0.0441
_diffrn_reflns_av_unetI/netI 0.0549
_diffrn_reflns_Laue_measured_fraction_full 0.991
_diffrn_reflns_Laue_measured_fraction_max 0.991
_diffrn_reflns_limit_h_max 11
_diffrn_reflns_limit_h_min -11
_diffrn_reflns_limit_k_max 12
_diffrn_reflns_limit_k_min -13
_diffrn_reflns_limit_l_max 31
_diffrn_reflns_limit_l_min -31
_diffrn_reflns_number 16418
_diffrn_reflns_point_group_measured_fraction_full 0.991
_diffrn_reflns_point_group_measured_fraction_max 0.991
_diffrn_reflns_theta_full 24.999
_diffrn_reflns_theta_max 24.999
_diffrn_reflns_theta_min 2.414
_diffrn_source microfocus
_exptl_absorpt_coefficient_mu 0.078
_exptl_absorpt_correction_T_max 0.7461
_exptl_absorpt_correction_T_min 0.6438
_exptl_absorpt_correction_type multi-scan
_exptl_absorpt_process_details 'SADABS 2014/5'
_exptl_crystal_density_diffrn 1.243
_exptl_crystal_description block
_exptl_crystal_F_000 1088
_exptl_crystal_size_max 0.430
_exptl_crystal_size_mid 0.380
_exptl_crystal_size_min 0.350
_refine_diff_density_max 0.224
_refine_diff_density_min -0.160
_refine_diff_density_rms 0.041
_refine_ls_extinction_coef 0.0088(16)
_refine_ls_extinction_expression Fc^*^=kFc[1+0.001xFc^2^\l^3^/sin(2\q)]^-1/4^
_refine_ls_extinction_method 'SHELXL-2018/3 (Sheldrick 2018)'
_refine_ls_goodness_of_fit_ref 1.089
_refine_ls_hydrogen_treatment constr
_refine_ls_matrix_type full
_refine_ls_number_parameters 355
_refine_ls_number_reflns 4787
_refine_ls_number_restraints 0
_refine_ls_restrained_S_all 1.089
_refine_ls_R_factor_all 0.1018
_refine_ls_R_factor_gt 0.0519
_refine_ls_shift/su_max 0.000
_refine_ls_shift/su_mean 0.000
_refine_ls_structure_factor_coef Fsqd
_refine_ls_weighting_details 'w=1/[\s^2^(Fo^2^)+(0.1000P)^2^] where P=(Fo^2^+2Fc^2^)/3'
_refine_ls_weighting_scheme calc
_refine_ls_wR_factor_gt 0.1461
_refine_ls_wR_factor_ref 0.1791
_reflns_Friedel_coverage 0.000
_reflns_number_gt 2984
_reflns_number_total 4787
_reflns_threshold_expression 'I > 2\s(I)'
_cod_data_source_file jo0c00108_si_002.cif
_cod_data_source_block KA771_0m
_cod_original_sg_symbol_H-M 'P 21/c'
_cod_database_code 4038342
_shelx_shelxl_version_number 2018/3
_shelx_space_group_comment
;
The symmetry employed for this shelxl refinement is uniquely defined
by the following loop, which should always be used as a source of
symmetry information in preference to the above space-group names.
They are only intended as comments.
;
_shelx_estimated_absorpt_t_min 0.967
_shelx_estimated_absorpt_t_max 0.973

loop_
_space_group_symop_operation_xyz
'x, y, z'
'-x, y+1/2, -z+1/2'
'-x, -y, -z'
'x, -y-1/2, z-1/2'

loop_
_atom_site_label
_atom_site_type_symbol
_atom_site_fract_x
_atom_site_fract_y
_atom_site_fract_z
_atom_site_U_iso_or_equiv
_atom_site_adp_type
_atom_site_occupancy
_atom_site_site_symmetry_order
_atom_site_calc_flag
_atom_site_refinement_flags_posn
_atom_site_refinement_flags_adp
_atom_site_refinement_flags_occupancy
_atom_site_disorder_assembly
_atom_site_disorder_group
C1 C 0.7180(3) 0.5639(2) 0.80692(8) 0.0442(6) Uani 1 1 d . . . . .
C2 C 0.8246(3) 0.5261(3) 0.84472(10) 0.0617(8) Uani 1 1 d . . . . .
H2 H 0.886555 0.464521 0.838090 0.074 Uiso 1 1 calc R U . . .
C3 C 0.8401(4) 0.5786(3) 0.89219(11) 0.0763(10) Uani 1 1 d . . . . .
H3 H 0.911992 0.551492 0.917302 0.092 Uiso 1 1 calc R U . . .
C4 C 0.7518(3) 0.6695(3) 0.90292(11) 0.0746(9) Uani 1 1 d . . . . .
H4 H 0.763921 0.705069 0.934954 0.090 Uiso 1 1 calc R U . . .
C5 C 0.6451(3) 0.7080(3) 0.86606(10) 0.0648(8) Uani 1 1 d . . . . .
H5 H 0.583811 0.769745 0.873046 0.078 Uiso 1 1 calc R U . . .
C6 C 0.6282(3) 0.6555(2) 0.81868(9) 0.0524(7) Uani 1 1 d . . . . .
H6 H 0.554778 0.682121 0.794004 0.063 Uiso 1 1 calc R U . . .
C7 C 0.7082(3) 0.5099(2) 0.75449(9) 0.0480(6) Uani 1 1 d . . . . .
H7A H 0.794066 0.530679 0.740667 0.058 Uiso 1 1 calc R U . . .
H7AB H 0.704746 0.421930 0.757233 0.058 Uiso 1 1 calc R U . . .
C8 C 0.4592(3) 0.4929(2) 0.71968(8) 0.0418(6) Uani 1 1 d . . . . .
C9 C 0.3266(3) 0.5408(2) 0.68659(8) 0.0402(6) Uani 1 1 d . . . . .
H9 H 0.274281 0.470768 0.670417 0.048 Uiso 1 1 calc R U . . .
C10 C 0.4634(2) 0.7140(2) 0.66634(8) 0.0404(6) Uani 1 1 d . . . . .
H10A H 0.426701 0.758449 0.693068 0.048 Uiso 1 1 calc R U . . .
H10B H 0.475993 0.770969 0.639572 0.048 Uiso 1 1 calc R U . . .
C11 C 0.6054(3) 0.6567(2) 0.68720(8) 0.0418(6) Uani 1 1 d . . . . .
H11 H 0.660249 0.717219 0.709073 0.050 Uiso 1 1 calc R U . . .
C12 C 0.3224(3) 0.5930(2) 0.59714(9) 0.0492(7) Uani 1 1 d . . . . .
C13 C 0.3637(3) 0.6801(2) 0.55862(8) 0.0462(6) Uani 1 1 d . . . . .
C14 C 0.4608(3) 0.6443(3) 0.52791(9) 0.0615(8) Uani 1 1 d . . . . .
H14 H 0.503537 0.568154 0.532599 0.074 Uiso 1 1 calc R U . . .
C15 C 0.4954(4) 0.7199(4) 0.49035(11) 0.0788(10) Uani 1 1 d . . . . .
H15 H 0.560903 0.694788 0.469761 0.095 Uiso 1 1 calc R U . . .
C16 C 0.4331(4) 0.8317(4) 0.48351(12) 0.0881(11) Uani 1 1 d . . . . .
H16 H 0.455415 0.882651 0.457952 0.106 Uiso 1 1 calc R U . . .
C17 C 0.3375(4) 0.8693(3) 0.51430(13) 0.0887(11) Uani 1 1 d . . . . .
H17 H 0.295722 0.945905 0.509758 0.106 Uiso 1 1 calc R U . . .
C18 C 0.3033(3) 0.7929(3) 0.55216(11) 0.0682(8) Uani 1 1 d . . . . .
H18 H 0.239210 0.818608 0.573166 0.082 Uiso 1 1 calc R U . . .
C19 C 0.2278(2) 0.6074(2) 0.71794(8) 0.0410(6) Uani 1 1 d . . . . .
C20 C 0.2464(3) 0.6062(3) 0.77046(9) 0.0585(8) Uani 1 1 d . . . . .
H20 H 0.319257 0.559760 0.788291 0.070 Uiso 1 1 calc R U . . .
C21 C 0.1579(3) 0.6731(3) 0.79670(10) 0.0642(8) Uani 1 1 d . . . . .
H21 H 0.172949 0.670625 0.831986 0.077 Uiso 1 1 calc R U . . .
C22 C 0.0484(3) 0.7433(2) 0.77235(10) 0.0534(7) Uani 1 1 d . . . . .
C23 C 0.0286(3) 0.7413(3) 0.72018(10) 0.0574(7) Uani 1 1 d . . . . .
H23 H -0.045598 0.786390 0.702433 0.069 Uiso 1 1 calc R U . . .
C24 C 0.1154(3) 0.6745(3) 0.69325(10) 0.0542(7) Uani 1 1 d . . . . .
H24 H 0.097755 0.674838 0.657963 0.065 Uiso 1 1 calc R U . . .
C25 C -0.0427(3) 0.8212(3) 0.80080(12) 0.0750(9) Uani 1 1 d . . . . .
H25A H 0.001977 0.899064 0.807681 0.113 Uiso 1 1 calc R U . . .
H25B H -0.053814 0.782250 0.832227 0.113 Uiso 1 1 calc R U . . .
H25C H -0.134683 0.832135 0.780699 0.113 Uiso 1 1 calc R U . . .
C26 C 0.6908(3) 0.6243(2) 0.64585(8) 0.0453(6) Uani 1 1 d . . . . .
C27 C 0.7243(3) 0.5128(3) 0.62876(9) 0.0542(7) Uani 1 1 d . . . . .
H27 H 0.697256 0.438952 0.641507 0.065 Uiso 1 1 calc R U . . .
C28 C 0.8635(4) 0.4260(4) 0.56349(12) 0.0900(11) Uani 1 1 d . . . . .
H28A H 0.839489 0.437412 0.527498 0.135 Uiso 1 1 calc R U . . .
H28B H 0.825135 0.349952 0.572955 0.135 Uiso 1 1 calc R U . . .
H28C H 0.965386 0.425293 0.572607 0.135 Uiso 1 1 calc R U . . .
C29 C 0.8225(3) 0.6463(3) 0.58163(9) 0.0612(8) Uani 1 1 d . . . . .
C30 C 0.8961(3) 0.7057(4) 0.54631(11) 0.0816(11) Uani 1 1 d . . . . .
H30 H 0.942989 0.662565 0.523723 0.098 Uiso 1 1 calc R U . . .
C31 C 0.8947(4) 0.8303(4) 0.54714(14) 0.0932(12) Uani 1 1 d . . . . .
H31 H 0.942140 0.872288 0.524375 0.112 Uiso 1 1 calc R U . . .
C32 C 0.8264(4) 0.8960(4) 0.58001(13) 0.0847(11) Uani 1 1 d . . . . .
H32 H 0.828554 0.980614 0.579037 0.102 Uiso 1 1 calc R U . . .
C33 C 0.7550(3) 0.8385(3) 0.61431(11) 0.0656(8) Uani 1 1 d . . . . .
H33 H 0.708644 0.883661 0.636461 0.079 Uiso 1 1 calc R U . . .
C34 C 0.7524(3) 0.7112(3) 0.61566(9) 0.0518(7) Uani 1 1 d . . . . .
N1 N 0.5845(2) 0.55058(18) 0.71900(7) 0.0419(5) Uani 1 1 d . . . . .
N2 N 0.3623(2) 0.62010(17) 0.64641(6) 0.0404(5) Uani 1 1 d . . . . .
N3 N 0.8038(2) 0.5251(3) 0.58986(8) 0.0655(7) Uani 1 1 d . . . . .
O1 O 0.4484(2) 0.40550(15) 0.74740(7) 0.0580(5) Uani 1 1 d . . . . .
O2 O 0.2538(3) 0.5015(2) 0.58365(7) 0.0875(8) Uani 1 1 d . . . . .

loop_
_atom_site_aniso_label
_atom_site_aniso_U_11
_atom_site_aniso_U_22
_atom_site_aniso_U_33
_atom_site_aniso_U_23
_atom_site_aniso_U_13
_atom_site_aniso_U_12
C1 0.0476(15) 0.0454(15) 0.0405(13) 0.0063(11) 0.0093(11) 0.0048(12)
C2 0.0608(18) 0.065(2) 0.0573(16) 0.0009(14) 0.0027(14) 0.0227(15)
C3 0.071(2) 0.102(3) 0.0509(16) -0.0027(17) -0.0070(15) 0.022(2)
C4 0.082(2) 0.096(3) 0.0449(16) -0.0130(16) 0.0072(16) 0.010(2)
C5 0.074(2) 0.071(2) 0.0518(16) -0.0037(14) 0.0174(15) 0.0180(17)
C6 0.0556(16) 0.0592(17) 0.0429(14) 0.0052(12) 0.0090(12) 0.0121(14)
C7 0.0495(15) 0.0491(16) 0.0458(13) 0.0019(11) 0.0087(12) 0.0112(13)
C8 0.0549(16) 0.0346(14) 0.0374(12) -0.0018(11) 0.0119(11) 0.0023(12)
C9 0.0486(14) 0.0317(13) 0.0404(12) 0.0017(10) 0.0069(11) -0.0076(11)
C10 0.0507(15) 0.0342(13) 0.0366(12) -0.0025(10) 0.0081(11) -0.0074(11)
C11 0.0501(15) 0.0420(14) 0.0336(12) -0.0017(10) 0.0073(11) -0.0063(12)
C12 0.0635(17) 0.0433(16) 0.0409(14) -0.0054(12) 0.0076(12) -0.0085(14)
C13 0.0562(15) 0.0478(16) 0.0342(12) -0.0011(11) 0.0050(11) -0.0050(13)
C14 0.0711(19) 0.069(2) 0.0443(14) -0.0022(14) 0.0070(14) 0.0000(16)
C15 0.082(2) 0.103(3) 0.0555(18) 0.0034(18) 0.0238(16) -0.016(2)
C16 0.116(3) 0.091(3) 0.060(2) 0.0221(19) 0.022(2) -0.022(2)
C17 0.125(3) 0.067(2) 0.074(2) 0.0253(18) 0.016(2) 0.013(2)
C18 0.088(2) 0.060(2) 0.0589(17) 0.0110(15) 0.0199(16) 0.0146(17)
C19 0.0428(14) 0.0386(14) 0.0428(13) 0.0043(11) 0.0102(11) -0.0061(12)
C20 0.0639(18) 0.0657(19) 0.0479(15) 0.0132(13) 0.0147(13) 0.0194(15)
C21 0.0730(19) 0.077(2) 0.0465(15) 0.0063(14) 0.0212(15) 0.0161(18)
C22 0.0479(15) 0.0490(16) 0.0664(18) 0.0013(13) 0.0192(14) -0.0046(14)
C23 0.0433(15) 0.0623(19) 0.0663(18) 0.0064(14) 0.0070(14) 0.0050(14)
C24 0.0490(16) 0.0647(19) 0.0475(14) 0.0061(13) 0.0027(12) -0.0016(14)
C25 0.0656(19) 0.071(2) 0.093(2) -0.0104(18) 0.0294(18) 0.0047(17)
C26 0.0425(14) 0.0568(17) 0.0369(12) -0.0036(12) 0.0073(11) -0.0055(13)
C27 0.0528(16) 0.0637(19) 0.0478(14) -0.0106(13) 0.0124(12) -0.0034(14)
C28 0.078(2) 0.121(3) 0.074(2) -0.040(2) 0.0236(18) 0.010(2)
C29 0.0493(16) 0.095(3) 0.0402(14) 0.0005(15) 0.0088(12) -0.0102(16)
C30 0.0594(19) 0.140(4) 0.0473(17) -0.001(2) 0.0135(14) -0.013(2)
C31 0.082(3) 0.129(4) 0.069(2) 0.026(2) 0.0128(19) -0.037(3)
C32 0.082(2) 0.095(3) 0.075(2) 0.024(2) 0.0037(19) -0.024(2)
C33 0.0636(19) 0.072(2) 0.0586(17) 0.0105(15) 0.0015(14) -0.0158(16)
C34 0.0442(15) 0.069(2) 0.0404(13) 0.0017(13) 0.0011(11) -0.0108(14)
N1 0.0475(12) 0.0408(12) 0.0383(10) 0.0022(9) 0.0090(9) 0.0025(10)
N2 0.0494(12) 0.0376(11) 0.0347(10) -0.0001(8) 0.0080(9) -0.0068(10)
N3 0.0585(15) 0.091(2) 0.0500(13) -0.0181(13) 0.0171(11) 0.0055(14)
O1 0.0731(13) 0.0407(11) 0.0611(11) 0.0151(9) 0.0129(9) 0.0016(9)
O2 0.135(2) 0.0707(15) 0.0517(11) -0.0049(10) -0.0005(12) -0.0478(15)

loop_
_atom_type_symbol
_atom_type_description
_atom_type_scat_dispersion_real
_atom_type_scat_dispersion_imag
_atom_type_scat_source
C C 0.0033 0.0016 'International Tables Vol C Tables 4.2.6.8 and 6.1.1.4'
H H 0.0000 0.0000 'International Tables Vol C Tables 4.2.6.8 and 6.1.1.4'
N N 0.0061 0.0033 'International Tables Vol C Tables 4.2.6.8 and 6.1.1.4'
O O 0.0106 0.0060 'International Tables Vol C Tables 4.2.6.8 and 6.1.1.4'

loop_
_geom_angle_atom_site_label_1
_geom_angle_atom_site_label_2
_geom_angle_atom_site_label_3
_geom_angle
_geom_angle_site_symmetry_1
_geom_angle_site_symmetry_3
_geom_angle_publ_flag
C2 C1 C6 117.5(2) . . ?
C2 C1 C7 119.6(2) . . ?
C6 C1 C7 122.8(2) . . ?
C3 C2 C1 120.6(3) . . ?
C3 C2 H2 119.7 . . ?
C1 C2 H2 119.7 . . ?
C4 C3 C2 121.1(3) . . ?
C4 C3 H3 119.5 . . ?
C2 C3 H3 119.5 . . ?
C3 C4 C5 119.2(3) . . ?
C3 C4 H4 120.4 . . ?
C5 C4 H4 120.4 . . ?
C4 C5 C6 120.1(3) . . ?
C4 C5 H5 119.9 . . ?
C6 C5 H5 119.9 . . ?
C5 C6 C1 121.4(2) . . ?
C5 C6 H6 119.3 . . ?
C1 C6 H6 119.3 . . ?
N1 C7 C1 114.29(19) . . ?
N1 C7 H7A 108.7 . . ?
C1 C7 H7A 108.7 . . ?
N1 C7 H7AB 108.7 . . ?
C1 C7 H7AB 108.7 . . ?
H7A C7 H7AB 107.6 . . ?
O1 C8 N1 122.0(2) . . ?
O1 C8 C9 119.0(2) . . ?
N1 C8 C9 118.9(2) . . ?
N2 C9 C8 111.73(19) . . ?
N2 C9 C19 110.11(18) . . ?
C8 C9 C19 111.74(18) . . ?
N2 C9 H9 107.7 . . ?
C8 C9 H9 107.7 . . ?
C19 C9 H9 107.7 . . ?
N2 C10 C11 109.96(19) . . ?
N2 C10 H10A 109.7 . . ?
C11 C10 H10A 109.7 . . ?
N2 C10 H10B 109.7 . . ?
C11 C10 H10B 109.7 . . ?
H10A C10 H10B 108.2 . . ?
N1 C11 C26 111.6(2) . . ?
N1 C11 C10 110.52(18) . . ?
C26 C11 C10 112.09(18) . . ?
N1 C11 H11 107.5 . . ?
C26 C11 H11 107.5 . . ?
C10 C11 H11 107.5 . . ?
O2 C12 N2 122.0(2) . . ?
O2 C12 C13 120.4(2) . . ?
N2 C12 C13 117.6(2) . . ?
C18 C13 C14 119.3(2) . . ?
C18 C13 C12 121.2(2) . . ?
C14 C13 C12 119.5(2) . . ?
C13 C14 C15 120.9(3) . . ?
C13 C14 H14 119.6 . . ?
C15 C14 H14 119.6 . . ?
C16 C15 C14 119.6(3) . . ?
C16 C15 H15 120.2 . . ?
C14 C15 H15 120.2 . . ?
C15 C16 C17 120.2(3) . . ?
C15 C16 H16 119.9 . . ?
C17 C16 H16 119.9 . . ?
C16 C17 C18 119.9(3) . . ?
C16 C17 H17 120.0 . . ?
C18 C17 H17 120.0 . . ?
C13 C18 C17 120.1(3) . . ?
C13 C18 H18 119.9 . . ?
C17 C18 H18 119.9 . . ?
C24 C19 C20 117.3(2) . . ?
C24 C19 C9 119.2(2) . . ?
C20 C19 C9 123.5(2) . . ?
C21 C20 C19 120.8(3) . . ?
C21 C20 H20 119.6 . . ?
C19 C20 H20 119.6 . . ?
C22 C21 C20 122.2(2) . . ?
C22 C21 H21 118.9 . . ?
C20 C21 H21 118.9 . . ?
C23 C22 C21 116.5(2) . . ?
C23 C22 C25 121.3(3) . . ?
C21 C22 C25 122.2(3) . . ?
C22 C23 C24 122.2(3) . . ?
C22 C23 H23 118.9 . . ?
C24 C23 H23 118.9 . . ?
C19 C24 C23 120.9(2) . . ?
C19 C24 H24 119.5 . . ?
C23 C24 H24 119.5 . . ?
C22 C25 H25A 109.5 . . ?
C22 C25 H25B 109.5 . . ?
H25A C25 H25B 109.5 . . ?
C22 C25 H25C 109.5 . . ?
H25A C25 H25C 109.5 . . ?
H25B C25 H25C 109.5 . . ?
C27 C26 C34 106.1(2) . . ?
C27 C26 C11 129.5(2) . . ?
C34 C26 C11 124.4(2) . . ?
C26 C27 N3 110.2(3) . . ?
C26 C27 H27 124.9 . . ?
N3 C27 H27 124.9 . . ?
N3 C28 H28A 109.5 . . ?
N3 C28 H28B 109.5 . . ?
H28A C28 H28B 109.5 . . ?
N3 C28 H28C 109.5 . . ?
H28A C28 H28C 109.5 . . ?
H28B C28 H28C 109.5 . . ?
N3 C29 C34 108.0(2) . . ?
N3 C29 C30 130.3(3) . . ?
C34 C29 C30 121.8(3) . . ?
C31 C30 C29 116.4(3) . . ?
C31 C30 H30 121.8 . . ?
C29 C30 H30 121.8 . . ?
C30 C31 C32 122.9(3) . . ?
C30 C31 H31 118.5 . . ?
C32 C31 H31 118.5 . . ?
C31 C32 C33 120.8(4) . . ?
C31 C32 H32 119.6 . . ?
C33 C32 H32 119.6 . . ?
C32 C33 C34 119.3(3) . . ?
C32 C33 H33 120.3 . . ?
C34 C33 H33 120.3 . . ?
C29 C34 C33 118.8(3) . . ?
C29 C34 C26 107.4(3) . . ?
C33 C34 C26 133.8(2) . . ?
C8 N1 C7 118.1(2) . . ?
C8 N1 C11 125.1(2) . . ?
C7 N1 C11 116.74(19) . . ?
C12 N2 C10 126.04(19) . . ?
C12 N2 C9 121.49(19) . . ?
C10 N2 C9 111.59(17) . . ?
C29 N3 C27 108.3(2) . . ?
C29 N3 C28 125.6(3) . . ?
C27 N3 C28 126.0(3) . . ?

loop_
_geom_bond_atom_site_label_1
_geom_bond_atom_site_label_2
_geom_bond_distance
_geom_bond_site_symmetry_2
_geom_bond_publ_flag
C1 C2 1.379(3) . ?
C1 C6 1.384(3) . ?
C1 C7 1.508(3) . ?
C2 C3 1.378(4) . ?
C2 H2 0.9300 . ?
C3 C4 1.360(4) . ?
C3 H3 0.9300 . ?
C4 C5 1.367(4) . ?
C4 H4 0.9300 . ?
C5 C6 1.375(3) . ?
C5 H5 0.9300 . ?
C6 H6 0.9300 . ?
C7 N1 1.462(3) . ?
C7 H7A 0.9700 . ?
C7 H7AB 0.9700 . ?
C8 O1 1.225(3) . ?
C8 N1 1.349(3) . ?
C8 C9 1.518(3) . ?
C9 N2 1.459(3) . ?
C9 C19 1.531(3) . ?
C9 H9 0.9800 . ?
C10 N2 1.453(3) . ?
C10 C11 1.515(3) . ?
C10 H10A 0.9700 . ?
C10 H10B 0.9700 . ?
C11 N1 1.472(3) . ?
C11 C26 1.504(3) . ?
C11 H11 0.9800 . ?
C12 O2 1.222(3) . ?
C12 N2 1.344(3) . ?
C12 C13 1.498(3) . ?
C13 C18 1.366(4) . ?
C13 C14 1.377(4) . ?
C14 C15 1.377(4) . ?
C14 H14 0.9300 . ?
C15 C16 1.363(5) . ?
C15 H15 0.9300 . ?
C16 C17 1.375(5) . ?
C16 H16 0.9300 . ?
C17 C18 1.387(4) . ?
C17 H17 0.9300 . ?
C18 H18 0.9300 . ?
C19 C24 1.380(3) . ?
C19 C20 1.384(3) . ?
C20 C21 1.382(4) . ?
C20 H20 0.9300 . ?
C21 C22 1.376(4) . ?
C21 H21 0.9300 . ?
C22 C23 1.375(4) . ?
C22 C25 1.500(4) . ?
C23 C24 1.380(4) . ?
C23 H23 0.9300 . ?
C24 H24 0.9300 . ?
C25 H25A 0.9600 . ?
C25 H25B 0.9600 . ?
C25 H25C 0.9600 . ?
C26 C27 1.361(3) . ?
C26 C34 1.428(3) . ?
C27 N3 1.377(3) . ?
C27 H27 0.9300 . ?
C28 N3 1.455(4) . ?
C28 H28A 0.9600 . ?
C28 H28B 0.9600 . ?
C28 H28C 0.9600 . ?
C29 N3 1.365(4) . ?
C29 C34 1.397(4) . ?
C29 C30 1.413(4) . ?
C30 C31 1.369(5) . ?
C30 H30 0.9300 . ?
C31 C32 1.370(5) . ?
C31 H31 0.9300 . ?
C32 C33 1.371(4) . ?
C32 H32 0.9300 . ?
C33 C34 1.399(4) . ?
C33 H33 0.9300 . ?

loop_
_geom_torsion_atom_site_label_1
_geom_torsion_atom_site_label_2
_geom_torsion_atom_site_label_3
_geom_torsion_atom_site_label_4
_geom_torsion
_geom_torsion_site_symmetry_1
_geom_torsion_site_symmetry_2
_geom_torsion_site_symmetry_3
_geom_torsion_site_symmetry_4
_geom_torsion_publ_flag
C6 C1 C2 C3 -0.2(4) . . . . ?
C7 C1 C2 C3 176.7(3) . . . . ?
C1 C2 C3 C4 -0.5(5) . . . . ?
C2 C3 C4 C5 0.8(5) . . . . ?
C3 C4 C5 C6 -0.4(5) . . . . ?
C4 C5 C6 C1 -0.4(4) . . . . ?
C2 C1 C6 C5 0.7(4) . . . . ?
C7 C1 C6 C5 -176.1(3) . . . . ?
C2 C1 C7 N1 175.5(2) . . . . ?
C6 C1 C7 N1 -7.7(4) . . . . ?
O1 C8 C9 N2 -163.91(19) . . . . ?
N1 C8 C9 N2 18.5(3) . . . . ?
O1 C8 C9 C19 72.2(3) . . . . ?
N1 C8 C9 C19 -105.4(2) . . . . ?
N2 C10 C11 N1 -46.2(2) . . . . ?
N2 C10 C11 C26 79.0(2) . . . . ?
O2 C12 C13 C18 110.0(3) . . . . ?
N2 C12 C13 C18 -69.4(3) . . . . ?
O2 C12 C13 C14 -67.7(4) . . . . ?
N2 C12 C13 C14 112.9(3) . . . . ?
C18 C13 C14 C15 -1.2(4) . . . . ?
C12 C13 C14 C15 176.6(3) . . . . ?
C13 C14 C15 C16 0.2(5) . . . . ?
C14 C15 C16 C17 0.7(5) . . . . ?
C15 C16 C17 C18 -0.5(5) . . . . ?
C14 C13 C18 C17 1.4(4) . . . . ?
C12 C13 C18 C17 -176.4(3) . . . . ?
C16 C17 C18 C13 -0.5(5) . . . . ?
N2 C9 C19 C24 44.1(3) . . . . ?
C8 C9 C19 C24 168.9(2) . . . . ?
N2 C9 C19 C20 -134.6(2) . . . . ?
C8 C9 C19 C20 -9.8(3) . . . . ?
C24 C19 C20 C21 -2.1(4) . . . . ?
C9 C19 C20 C21 176.7(2) . . . . ?
C19 C20 C21 C22 0.1(5) . . . . ?
C20 C21 C22 C23 1.6(4) . . . . ?
C20 C21 C22 C25 -176.7(3) . . . . ?
C21 C22 C23 C24 -1.2(4) . . . . ?
C25 C22 C23 C24 177.0(3) . . . . ?
C20 C19 C24 C23 2.4(4) . . . . ?
C9 C19 C24 C23 -176.4(2) . . . . ?
C22 C23 C24 C19 -0.8(4) . . . . ?
N1 C11 C26 C27 14.0(3) . . . . ?
C10 C11 C26 C27 -110.5(3) . . . . ?
N1 C11 C26 C34 -166.9(2) . . . . ?
C10 C11 C26 C34 68.5(3) . . . . ?
C34 C26 C27 N3 0.4(3) . . . . ?
C11 C26 C27 N3 179.5(2) . . . . ?
N3 C29 C30 C31 179.5(3) . . . . ?
C34 C29 C30 C31 -0.2(4) . . . . ?
C29 C30 C31 C32 0.0(5) . . . . ?
C30 C31 C32 C33 0.0(5) . . . . ?
C31 C32 C33 C34 0.2(5) . . . . ?
N3 C29 C34 C33 -179.4(2) . . . . ?
C30 C29 C34 C33 0.4(4) . . . . ?
N3 C29 C34 C26 0.7(3) . . . . ?
C30 C29 C34 C26 -179.5(2) . . . . ?
C32 C33 C34 C29 -0.3(4) . . . . ?
C32 C33 C34 C26 179.5(3) . . . . ?
C27 C26 C34 C29 -0.6(3) . . . . ?
C11 C26 C34 C29 -179.9(2) . . . . ?
C27 C26 C34 C33 179.5(3) . . . . ?
C11 C26 C34 C33 0.2(4) . . . . ?
O1 C8 N1 C7 -3.0(3) . . . . ?
C9 C8 N1 C7 174.52(18) . . . . ?
O1 C8 N1 C11 -179.3(2) . . . . ?
C9 C8 N1 C11 -1.7(3) . . . . ?
C1 C7 N1 C8 -83.7(3) . . . . ?
C1 C7 N1 C11 92.9(2) . . . . ?
C26 C11 N1 C8 -109.9(2) . . . . ?
C10 C11 N1 C8 15.5(3) . . . . ?
C26 C11 N1 C7 73.8(2) . . . . ?
C10 C11 N1 C7 -160.76(18) . . . . ?
O2 C12 N2 C10 168.8(3) . . . . ?
C13 C12 N2 C10 -11.8(4) . . . . ?
O2 C12 N2 C9 0.4(4) . . . . ?
C13 C12 N2 C9 179.9(2) . . . . ?
C11 C10 N2 C12 -103.0(3) . . . . ?
C11 C10 N2 C9 66.3(2) . . . . ?
C8 C9 N2 C12 119.1(2) . . . . ?
C19 C9 N2 C12 -116.2(2) . . . . ?
C8 C9 N2 C10 -50.8(2) . . . . ?
C19 C9 N2 C10 74.0(2) . . . . ?
C34 C29 N3 C27 -0.5(3) . . . . ?
C30 C29 N3 C27 179.8(3) . . . . ?
C34 C29 N3 C28 -178.0(3) . . . . ?
C30 C29 N3 C28 2.3(5) . . . . ?
C26 C27 N3 C29 0.1(3) . . . . ?
C26 C27 N3 C28 177.5(3) . . . . ?
